data_7153667
loop_
_publ_author_name
'Boyd, Derek R.'
'Sharma, Narain D.'
'Kaik, Magdalena'
'McIntyre, Peter B. A.'
'Malone, John F.'
'Stevenson, Paul J.'

_publ_section_title
;
 Reactions of enantiopure cyclic diols with sulfuryl chloride.
;
_journal_issue 13
_journal_name_full 'Organic &amp; biomolecular chemistry'
_journal_page_first 2128
_journal_page_last 2136
_journal_paper_doi 10.1039/c4ob00042k
_journal_volume 12
_journal_year 2014
_chemical_absolute_configuration ad
_chemical_formula_moiety 'C6 H7 Cl O4 S'
_chemical_formula_sum 'C6 H7 Cl O4 S'
_chemical_formula_weight 210.63
_chemical_name_systematic
; 
 ? 
;
_space_group_IT_number 19
_symmetry_cell_setting orthorhombic
_symmetry_space_group_name_Hall 'P 2ac 2ab'
_symmetry_space_group_name_H-M 'P 21 21 21'
_atom_sites_solution_hydrogens difmap
_atom_sites_solution_primary direct
_atom_sites_solution_secondary difmap
_audit_creation_method SHELXL-97
_cell_angle_alpha 90.00
_cell_angle_beta 90.00
_cell_angle_gamma 90.00
_cell_formula_units_Z 4
_cell_length_a 6.6774(1)
_cell_length_b 10.9657(2)
_cell_length_c 11.0176(2)
_cell_measurement_reflns_used 6311
_cell_measurement_temperature 100(2)
_cell_measurement_theta_max 76.5176
_cell_measurement_theta_min 4.009
_cell_volume 806.73(2)
_computing_cell_refinement
; 
CrysAlisPro, Oxford Diffraction Ltd., 
Version 1.171.33.55 (release 05-01-2010 CrysAlis171 .NET) 
(compiled Jan  5 2010,16:28:46) 
;
_computing_data_collection
; 
CrysAlisPro, Oxford Diffraction Ltd., 
Version 1.171.33.55 (release 05-01-2010 CrysAlis171 .NET) 
(compiled Jan  5 2010,16:28:46) 
;
_computing_data_reduction
; 
CrysAlisPro, Oxford Diffraction Ltd., 
Version 1.171.33.55 (release 05-01-2010 CrysAlis171 .NET) 
(compiled Jan  5 2010,16:28:46) 
;
_computing_molecular_graphics 'Bruker SHELXTL'
_computing_publication_material 'SHELXL-97 (Sheldrick, 1997)'
_computing_structure_refinement 'SHELXL-97 (Sheldrick, 1997)'
_computing_structure_solution 'SHELXS-97 (Sheldrick, 1990)'
_diffrn_ambient_temperature 100(2)
_diffrn_detector_area_resol_mean 10.3196
_diffrn_measured_fraction_theta_full 0.996
_diffrn_measured_fraction_theta_max 0.996
_diffrn_measurement_device_type 'SuperNova, Dual, Cu at zero, Atlas'
_diffrn_measurement_method '\w scans'
_diffrn_radiation_monochromator mirror
_diffrn_radiation_source 'SuperNova (Cu) X-ray Source'
_diffrn_radiation_type CuK\a
_diffrn_radiation_wavelength 1.54180
_diffrn_reflns_av_R_equivalents 0.0254
_diffrn_reflns_av_sigmaI/netI 0.0141
_diffrn_reflns_limit_h_max 8
_diffrn_reflns_limit_h_min -8
_diffrn_reflns_limit_k_max 11
_diffrn_reflns_limit_k_min -13
_diffrn_reflns_limit_l_max 13
_diffrn_reflns_limit_l_min -13
_diffrn_reflns_number 5964
_diffrn_reflns_theta_full 76.71
_diffrn_reflns_theta_max 76.72
_diffrn_reflns_theta_min 5.69
_exptl_absorpt_coefficient_mu 6.431
_exptl_absorpt_correction_T_max 0.540
_exptl_absorpt_correction_T_min 0.370
_exptl_absorpt_correction_type analytical
_exptl_crystal_colour colourless
_exptl_crystal_density_diffrn 1.734
_exptl_crystal_density_method 'not measured'
_exptl_crystal_description blocks
_exptl_crystal_F_000 432
_exptl_crystal_size_max 0.2358
_exptl_crystal_size_mid 0.1663
_exptl_crystal_size_min 0.1450
_refine_diff_density_max 0.233
_refine_diff_density_min -0.339
_refine_diff_density_rms 0.058
_refine_ls_abs_structure_details 'Flack H D (1983), Acta Cryst. A39, 876-881'
_refine_ls_abs_structure_Flack -0.006(14)
_refine_ls_extinction_method none
_refine_ls_goodness_of_fit_ref 1.081
_refine_ls_hydrogen_treatment constr
_refine_ls_matrix_type full
_refine_ls_number_parameters 109
_refine_ls_number_reflns 1675
_refine_ls_number_restraints 0
_refine_ls_restrained_S_all 1.081
_refine_ls_R_factor_all 0.0226
_refine_ls_R_factor_gt 0.0225
_refine_ls_shift/su_max 0.001
_refine_ls_shift/su_mean 0.000
_refine_ls_structure_factor_coef Fsqd
_refine_ls_weighting_details 'calc w=1/[\s^2^(Fo^2^)+(0.0375P)^2^+0.3139P] where P=(Fo^2^+2Fc^2^)/3'
_refine_ls_weighting_scheme calc
_refine_ls_wR_factor_gt 0.0603
_refine_ls_wR_factor_ref 0.0603
_reflns_number_gt 1670
_reflns_number_total 1674
_reflns_threshold_expression I>2\s(I)
_cod_data_source_file c4ob00042k2.cif
_cod_data_source_block 3a
_cod_original_sg_symbol_H-M P212121
_cod_database_code 7153667

loop_
_symmetry_equiv_pos_as_xyz
'x, y, z'
'-x+1/2, -y, z+1/2'
'-x, y+1/2, -z+1/2'
'x+1/2, -y+1/2, -z'

loop_
_atom_site_label
_atom_site_type_symbol
_atom_site_fract_x
_atom_site_fract_y
_atom_site_fract_z
_atom_site_U_iso_or_equiv
_atom_site_adp_type
_atom_site_occupancy
_atom_site_symmetry_multiplicity
_atom_site_calc_flag
_atom_site_refinement_flags
C1 C -0.5276(2) -0.54326(15) -0.88071(15) 0.0155(3) Uani 1 1 d .
H1 H -0.5874 -0.6266 -0.8742 0.019 Uiso 1 1 calc R
O1 O -0.31136(18) -0.54734(11) -0.85475(10) 0.0170(2) Uani 1 1 d .
C2 C -0.5351(2) -0.49820(15) -1.01258(14) 0.0150(3) Uani 1 1 d .
H2 H -0.6566 -0.5314 -1.0541 0.018 Uiso 1 1 calc R
O2 O -0.35238(19) -0.54858(12) -1.06873(10) 0.0205(3) Uani 1 1 d .
S1 S -0.19665(6) -0.59250(3) -0.97045(3) 0.01546(11) Uani 1 1 d .
O3 O -0.01578(19) -0.52473(12) -0.98178(13) 0.0249(3) Uani 1 1 d .
O4 O -0.1856(2) -0.72186(11) -0.97278(12) 0.0231(3) Uani 1 1 d .
C3 C -0.5322(2) -0.36175(15) -1.02178(15) 0.0162(3) Uani 1 1 d .
Cl3 Cl -0.53020(6) -0.30755(4) -1.17104(4) 0.02222(11) Uani 1 1 d .
C4 C -0.5323(3) -0.28578(16) -0.92835(16) 0.0195(3) Uani 1 1 d .
H4 H -0.5285 -0.2005 -0.9435 0.023 Uiso 1 1 calc R
C5 C -0.5381(3) -0.32963(16) -0.79914(15) 0.0194(3) Uani 1 1 d .
H5A H -0.6214 -0.2734 -0.7502 0.023 Uiso 1 1 calc R
H5B H -0.4008 -0.3287 -0.7652 0.023 Uiso 1 1 calc R
C6 C -0.6231(3) -0.45807(16) -0.79015(14) 0.0174(3) Uani 1 1 d .
H6A H -0.6009 -0.4898 -0.7071 0.021 Uiso 1 1 calc R
H6B H -0.7694 -0.4553 -0.8046 0.021 Uiso 1 1 calc R

loop_
_atom_site_aniso_label
_atom_site_aniso_U_11
_atom_site_aniso_U_22
_atom_site_aniso_U_33
_atom_site_aniso_U_23
_atom_site_aniso_U_13
_atom_site_aniso_U_12
C1 0.0151(7) 0.0172(7) 0.0143(7) -0.0006(6) -0.0014(6) -0.0026(6)
O1 0.0167(6) 0.0219(6) 0.0123(5) -0.0015(4) -0.0009(4) 0.0053(5)
C2 0.0146(7) 0.0163(7) 0.0140(7) -0.0017(6) 0.0005(6) 0.0002(6)
O2 0.0225(6) 0.0264(6) 0.0127(5) -0.0016(5) 0.0007(4) 0.0093(5)
S1 0.01616(19) 0.01512(19) 0.01509(19) -0.00034(14) 0.00100(15) 0.00233(14)
O3 0.0203(6) 0.0276(6) 0.0267(6) -0.0002(5) 0.0024(5) -0.0045(5)
O4 0.0282(6) 0.0149(6) 0.0262(6) -0.0010(5) 0.0022(6) 0.0047(5)
C3 0.0131(7) 0.0176(7) 0.0179(7) 0.0037(6) 0.0000(7) 0.0003(6)
Cl3 0.0225(2) 0.0247(2) 0.0194(2) 0.00762(16) 0.00024(15) 0.00124(16)
C4 0.0162(8) 0.0159(7) 0.0263(9) 0.0002(6) -0.0005(7) 0.0015(7)
C5 0.0181(8) 0.0194(8) 0.0206(8) -0.0060(6) -0.0005(6) 0.0011(7)
C6 0.0155(7) 0.0221(8) 0.0146(7) -0.0012(6) 0.0011(6) -0.0001(7)

loop_
_atom_type_symbol
_atom_type_description
_atom_type_scat_dispersion_real
_atom_type_scat_dispersion_imag
_atom_type_scat_source
C C 0.0181 0.0091 'International Tables Vol C Tables 4.2.6.8 and 6.1.1.4'
H H 0.0000 0.0000 'International Tables Vol C Tables 4.2.6.8 and 6.1.1.4'
Cl Cl 0.3639 0.7018 'International Tables Vol C Tables 4.2.6.8 and 6.1.1.4'
O O 0.0492 0.0322 'International Tables Vol C Tables 4.2.6.8 and 6.1.1.4'
S S 0.3331 0.5567 'International Tables Vol C Tables 4.2.6.8 and 6.1.1.4'

loop_
_geom_angle_atom_site_label_1
_geom_angle_atom_site_label_2
_geom_angle_atom_site_label_3
_geom_angle
O1 C1 C6 107.76(13)
O1 C1 C2 103.03(12)
C6 C1 C2 114.38(14)
O1 C1 H1 110.5
C6 C1 H1 110.5
C2 C1 H1 110.5
C1 O1 S1 109.32(9)
O2 C2 C3 109.55(13)
O2 C2 C1 104.44(12)
C3 C2 C1 112.61(13)
O2 C2 H2 110.0
C3 C2 H2 110.0
C1 C2 H2 110.0
C2 O2 S1 111.83(10)
O4 S1 O3 118.39(8)
O4 S1 O1 110.83(7)
O3 S1 O1 108.72(8)
O4 S1 O2 109.09(8)
O3 S1 O2 109.87(8)
O1 S1 O2 98.03(6)
C4 C3 C2 125.11(15)
C4 C3 Cl3 121.14(13)
C2 C3 Cl3 113.75(12)
C3 C4 C5 122.34(15)
C3 C4 H4 118.8
C5 C4 H4 118.8
C4 C5 C6 111.54(14)
C4 C5 H5A 109.3
C6 C5 H5A 109.3
C4 C5 H5B 109.3
C6 C5 H5B 109.3
H5A C5 H5B 108.0
C1 C6 C5 111.85(14)
C1 C6 H6A 109.2
C5 C6 H6A 109.2
C1 C6 H6B 109.2
C5 C6 H6B 109.2
H6A C6 H6B 107.9

loop_
_geom_bond_atom_site_label_1
_geom_bond_atom_site_label_2
_geom_bond_distance
C1 O1 1.4727(19)
C1 C6 1.508(2)
C1 C2 1.535(2)
C1 H1 1.0000
O1 S1 1.5674(11)
C2 O2 1.475(2)
C2 C3 1.500(2)
C2 H2 1.0000
O2 S1 1.5766(12)
S1 O4 1.4207(12)
S1 O3 1.4235(13)
C3 C4 1.324(2)
C3 Cl3 1.7487(17)
C4 C5 1.503(2)
C4 H4 0.9500
C5 C6 1.522(2)
C5 H5A 0.9900
C5 H5B 0.9900
C6 H6A 0.9900
C6 H6B 0.9900

loop_
_geom_torsion_atom_site_label_1
_geom_torsion_atom_site_label_2
_geom_torsion_atom_site_label_3
_geom_torsion_atom_site_label_4
_geom_torsion
C6 C1 O1 S1 -159.06(11)
C2 C1 O1 S1 -37.79(14)
O1 C1 C2 O2 32.35(15)
C6 C1 C2 O2 149.01(14)
O1 C1 C2 C3 -86.44(15)
C6 C1 C2 C3 30.23(19)
C3 C2 O2 S1 104.44(13)
C1 C2 O2 S1 -16.40(15)
C1 O1 S1 O4 -87.42(11)
C1 O1 S1 O3 140.82(11)
C1 O1 S1 O2 26.59(11)
C2 O2 S1 O4 110.20(12)
C2 O2 S1 O3 -118.49(11)
C2 O2 S1 O1 -5.19(12)
O2 C2 C3 C4 -118.64(18)
C1 C2 C3 C4 -2.9(2)
O2 C2 C3 Cl3 61.77(15)
C1 C2 C3 Cl3 177.52(11)
C2 C3 C4 C5 -0.8(3)
Cl3 C3 C4 C5 178.76(13)
C3 C4 C5 C6 -22.1(2)
O1 C1 C6 C5 60.24(17)
C2 C1 C6 C5 -53.67(19)
C4 C5 C6 C1 48.1(2)
